data_4060034
loop_
_publ_author_name
'Catherine L. Boyd'
'Thierry Toupance'
'Ben R. Tyrrell'
'Benjamin D. Ward'
'Claire R. Wilson'
'Andrew R. Cowley'
'Philip Mountford'

_publ_section_title
;
 Synthesis, Structures, and Reactions of Titanium, Scandium, and
 Yttrium Complexes of Diamino-bis(phenolate) Ligands: Monomeric,
 Dimeric, Neutral, Cationic, and Multiply Bonded Derivatives
;
_journal_name_full Organometallics
_journal_page_first 309
_journal_page_last 330
_journal_paper_doi 10.1021/om0493661
_journal_volume 24
_journal_year 2005
_chemical_compound_source
;
?
;
_chemical_formula_moiety ' C36 H50 Cl2 N2 O2 Ti1 . 0.5 (C H2 Cl2)'
_chemical_formula_sum 'C36.5 H51 Cl3 N2 O2 Ti'
_chemical_formula_weight 704.08
_chemical_name_systematic
;                                                                               
 [Ti{(2-NC5H4)CH2N{CH2(2-O-4,6-C6H2(t-Bu)2)}2}Cl2] . 0.5(CH2Cl2)
;
_space_group_IT_number 15
_symmetry_cell_setting monoclinic
_symmetry_space_group_name_Hall '-C 2yc'
_symmetry_space_group_name_H-M 'C 1 2/c 1'
_atom_sites_solution_hydrogens geom
_atom_sites_solution_primary direct
_cell_angle_alpha 90.00
_cell_angle_beta 122.0399(9)
_cell_angle_gamma 90.00
_cell_formula_units_Z 8
_cell_length_a 27.2581(5)
_cell_length_b 13.1736(3)
_cell_length_c 24.6155(7)
_cell_measurement_reflns_used 7322
_cell_measurement_temperature 150
_cell_measurement_theta_max 27.485
_cell_measurement_theta_min 5.097
_cell_volume 7492.7(3)
_computing_cell_refinement
; 
 Denzo/Scalepack (Otwinowski & Minor, 1996) 
;
_computing_data_collection
; 
 COLLECT (Nonius BV, 1997) 
;
_computing_data_reduction
; 
 Denzo/Scalepack (Otwinowski & Minor, 1996) 
;
_computing_molecular_graphics
; 
 CAMERON (Watkin et al 1996) 
;
_computing_publication_material
; 
 CRYSTALS (Watkin et al 2001) 
;
_computing_structure_refinement
; 
 CRYSTALS (Watkin et al 2001) 
;
_computing_structure_solution
; 
 SIR97 (Altomare et al, 1999) 
;
_diffrn_ambient_temperature 150
_diffrn_measured_fraction_theta_full 0.991
_diffrn_measured_fraction_theta_max 0.989
_diffrn_measurement_device_type
; 
Enraf Nonius Kappa CCD 
;
_diffrn_measurement_method '\f & \w scans'
_diffrn_radiation_monochromator graphite
_diffrn_radiation_type 'Mo K\a'
_diffrn_radiation_wavelength 0.71073
_diffrn_reflns_av_R_equivalents 0.02
_diffrn_reflns_limit_h_max 35
_diffrn_reflns_limit_h_min -35
_diffrn_reflns_limit_k_max 13
_diffrn_reflns_limit_k_min -17
_diffrn_reflns_limit_l_max 31
_diffrn_reflns_limit_l_min -31
_diffrn_reflns_number 14600
_diffrn_reflns_theta_full 27.242
_diffrn_reflns_theta_max 27.517
_diffrn_reflns_theta_min 5.121
_diffrn_standards_decay_% 0.00
_diffrn_standards_interval_count 0
_diffrn_standards_interval_time 0
_diffrn_standards_number 0
_exptl_absorpt_coefficient_mu 0.475
_exptl_absorpt_correction_T_max 0.99
_exptl_absorpt_correction_T_min 0.99
_exptl_absorpt_correction_type multi-scan
_exptl_absorpt_process_details
; 
 Denzo/Scalepack (Otwinowski & Minor, 1996) 
;
_exptl_crystal_colour ' orange '
_exptl_crystal_density_diffrn 1.243
_exptl_crystal_density_meas ?
_exptl_crystal_density_method .
_exptl_crystal_description ' rod '
_exptl_crystal_F_000 2972.000
_exptl_crystal_size_max 0.10
_exptl_crystal_size_mid 0.03
_exptl_crystal_size_min 0.03
_refine_diff_density_max 2.62
_refine_diff_density_min -1.72
_refine_ls_abs_structure_Flack none
_refine_ls_extinction_method none
_refine_ls_goodness_of_fit_ref 0.9424
_refine_ls_hydrogen_treatment riding
_refine_ls_matrix_type full
_refine_ls_number_parameters 400
_refine_ls_number_reflns 5297
_refine_ls_number_restraints 4
_refine_ls_R_factor_all 0.1096
_refine_ls_R_factor_gt 0.0698
_refine_ls_shift/su_max 0.007
_refine_ls_structure_factor_coef F
_refine_ls_weighting_details
;
Method = Prince modified Chebychev polynomial, (Watkin, 1994) 
 W = [weight] * [1-(deltaF/6*sigmaF)^2]^2 
 
 1.48 0.571 0.858 -0.598E-01 
;
_refine_ls_weighting_scheme calc
_refine_ls_wR_factor_all 0.1139
_refine_ls_wR_factor_gt 0.0842
_refine_ls_wR_factor_ref 0.0842
_reflns_limit_h_max 30
_reflns_limit_h_min -35
_reflns_limit_k_max 17
_reflns_limit_k_min 0
_reflns_limit_l_max 31
_reflns_limit_l_min 0
_reflns_number_gt 5297
_reflns_number_total 8533
_reflns_threshold_expression I>3.00u(I)
_cod_depositor_comments
;
The following automatic conversions were performed:
'_symmetry_cell_setting' value 'Monoclinic ' changed to 'monoclinic'
according to '/home/saulius/struct/CIF-dictionaries/cif_core.dic'
dictionary named 'cif_core.dic' version 2.4.1 from 2010-06-29.

Automatic conversion script
Id: cif_fix_enum 1527 2010-12-29 10:47:43Z saulius 

The following automatic conversions were performed:

'_atom_sites_solution_primary' value 'direct methods' was changed to
'direct'.

'_atom_sites_solution_hydrogens' value 'geometric' was changed to
'geom'.

Automatic conversion script
Id: cif_fix_values 6452 2018-10-05 10:23:21Z andrius 
;
_cod_original_sg_symbol_H-M 'C 1 2/c 1 '
_cod_original_formula_sum ' C36.50 H51 Cl3 N2 O2 Ti1 '
_cod_database_code 4060034

loop_
_symmetry_equiv_pos_as_xyz
x,y,z
-x,-y,-z
x+1/2,y+1/2,z
-x+1/2,-y+1/2,-z
-x,y,-z+1/2
x,-y,z+1/2
-x+1/2,y+1/2,-z+1/2
x+1/2,-y+1/2,z+1/2

loop_
_atom_site_label
_atom_site_type_symbol
_atom_site_fract_x
_atom_site_fract_y
_atom_site_fract_z
_atom_site_U_iso_or_equiv
_atom_site_occupancy
_atom_site_adp_type
Ti1 Ti 0.83054(3) 0.07140(5) 0.30069(3) 0.0203 1.0000 Uani
Cl1 Cl 0.73411(4) 0.04156(7) 0.27568(5) 0.0269 1.0000 Uani
Cl2 Cl 0.86485(5) -0.05862(8) 0.37311(5) 0.0323 1.0000 Uani
N1 N 0.79161(14) 0.2048(2) 0.23312(15) 0.0208 1.0000 Uani
N2 N 0.82424(15) 0.1911(2) 0.35895(16) 0.0237 1.0000 Uani
O1 O 0.82129(12) 0.0095(2) 0.23033(13) 0.0245 1.0000 Uani
O2 O 0.90117(12) 0.1314(2) 0.32886(13) 0.0242 1.0000 Uani
C1 C 0.80365(18) 0.0221(3) 0.16800(19) 0.0242 1.0000 Uani
C2 C 0.82339(19) -0.0434(3) 0.1381(2) 0.0271 1.0000 Uani
C3 C 0.7982(2) -0.0307(3) 0.0726(2) 0.0303 1.0000 Uani
C4 C 0.7568(2) 0.0427(3) 0.0365(2) 0.0293 1.0000 Uani
C5 C 0.74113(19) 0.1096(3) 0.0685(2) 0.0270 1.0000 Uani
C6 C 0.76445(18) 0.1006(3) 0.13405(19) 0.0241 1.0000 Uani
C7 C 0.8695(2) -0.1248(3) 0.1766(2) 0.0317 1.0000 Uani
C8 C 0.8856(3) -0.1834(4) 0.1342(3) 0.0475 1.0000 Uani
C9 C 0.8468(2) -0.2019(3) 0.2052(3) 0.0384 1.0000 Uani
C10 C 0.9246(2) -0.0743(4) 0.2305(3) 0.0422 1.0000 Uani
C11 C 0.7305(2) 0.0469(4) -0.0365(2) 0.0349 1.0000 Uani
C12 C 0.7785(3) 0.0737(4) -0.0488(3) 0.0454 1.0000 Uani
C13 C 0.6825(3) 0.1259(5) -0.0693(2) 0.0469 1.0000 Uani
C14 C 0.7049(3) -0.0573(4) -0.0660(3) 0.0525 1.0000 Uani
C15 C 0.74463(17) 0.1719(3) 0.16700(18) 0.0228 1.0000 Uani
C16 C 0.92211(18) 0.2270(3) 0.3377(2) 0.0241 1.0000 Uani
C17 C 0.97493(17) 0.2564(3) 0.3922(2) 0.0257 1.0000 Uani
C18 C 0.98826(18) 0.3603(3) 0.3981(2) 0.0284 1.0000 Uani
C19 C 0.95310(18) 0.4336(3) 0.3536(2) 0.0292 1.0000 Uani
C20 C 0.90246(18) 0.3997(3) 0.2980(2) 0.0252 1.0000 Uani
C21 C 0.88757(17) 0.2978(3) 0.28977(19) 0.0224 1.0000 Uani
C22 C 1.01705(19) 0.1807(3) 0.4431(2) 0.0314 1.0000 Uani
C23 C 1.0275(2) 0.0880(4) 0.4120(3) 0.0521 1.0000 Uani
C24 C 0.9922(2) 0.1446(4) 0.4827(2) 0.0411 1.0000 Uani
C25 C 1.0764(2) 0.2291(4) 0.4888(3) 0.0426 1.0000 Uani
C26 C 0.9680(2) 0.5474(3) 0.3626(2) 0.0368 1.0000 Uani
C27 C 0.9195(2) 0.6056(4) 0.3628(3) 0.0497 1.0000 Uani
C28 C 1.0245(2) 0.5694(4) 0.4256(3) 0.0615 1.0000 Uani
C29 C 0.9734(3) 0.5853(4) 0.3070(3) 0.0569 1.0000 Uani
C30 C 0.83711(17) 0.2594(3) 0.22773(19) 0.0229 1.0000 Uani
C31 C 0.76544(17) 0.2750(3) 0.25747(19) 0.0239 1.0000 Uani
C32 C 0.80060(17) 0.2797(3) 0.32935(19) 0.0229 1.0000 Uani
C33 C 0.80410(18) 0.3669(3) 0.3628(2) 0.0273 1.0000 Uani
C34 C 0.8294(2) 0.3609(4) 0.4285(2) 0.0324 1.0000 Uani
C35 C 0.85148(19) 0.2682(4) 0.4591(2) 0.0310 1.0000 Uani
C36 C 0.84868(18) 0.1857(3) 0.42268(19) 0.0267 1.0000 Uani
H31 H 0.8108 -0.0770 0.0500 0.0399 1.0000 Uiso
H51 H 0.71278 0.1651 0.0440 0.0333 1.0000 Uiso
H81 H 0.9155 -0.2357 0.1606 0.0658 1.0000 Uiso
H82 H 0.9013 -0.1349 0.1159 0.0658 1.0000 Uiso
H83 H 0.8503 -0.2175 0.0986 0.0658 1.0000 Uiso
H91 H 0.8772 -0.2542 0.2300 0.0533 1.0000 Uiso
H92 H 0.8372 -0.1661 0.2342 0.0533 1.0000 Uiso
H93 H 0.8112 -0.2356 0.1697 0.0533 1.0000 Uiso
H101 H 0.9544 -0.1277 0.2554 0.0525 1.0000 Uiso
H102 H 0.9399 -0.0254 0.2119 0.0525 1.0000 Uiso
H103 H 0.9156 -0.0373 0.2596 0.0525 1.0000 Uiso
H121 H 0.7621 0.0766 -0.0960 0.0661 1.0000 Uiso
H122 H 0.8094 0.0207 -0.0290 0.0661 1.0000 Uiso
H123 H 0.7953 0.1412 -0.0293 0.0661 1.0000 Uiso
H131 H 0.6665 0.1264 -0.1164 0.0572 1.0000 Uiso
H132 H 0.6984 0.1945 -0.0510 0.0572 1.0000 Uiso
H133 H 0.6511 0.1084 -0.0615 0.0572 1.0000 Uiso
H141 H 0.6878 -0.0548 -0.1133 0.0642 1.0000 Uiso
H142 H 0.7358 -0.1104 -0.0466 0.0642 1.0000 Uiso
H143 H 0.6739 -0.0743 -0.0573 0.0642 1.0000 Uiso
H151 H 0.72766 0.2338 0.13976 0.0262 1.0000 Uiso
H152 H 0.71413 0.1362 0.17067 0.0262 1.0000 Uiso
H181 H 1.02527 0.3832 0.4370 0.0342 1.0000 Uiso
H201 H 0.87703 0.4497 0.2640 0.0332 1.0000 Uiso
H231 H 1.0551 0.0403 0.4462 0.0576 1.0000 Uiso
H232 H 1.0440 0.1109 0.3862 0.0576 1.0000 Uiso
H233 H 0.9898 0.0527 0.3834 0.0576 1.0000 Uiso
H241 H 1.0195 0.0954 0.5160 0.0512 1.0000 Uiso
H242 H 0.9867 0.2044 0.5040 0.0512 1.0000 Uiso
H243 H 0.9540 0.1109 0.4539 0.0512 1.0000 Uiso
H251 H 1.1026 0.1777 0.5212 0.0473 1.0000 Uiso
H252 H 1.0937 0.2535 0.4642 0.0473 1.0000 Uiso
H253 H 1.0713 0.2877 0.5112 0.0473 1.0000 Uiso
H271 H 0.9287 0.6798 0.3686 0.0602 1.0000 Uiso
H272 H 0.9158 0.5805 0.3989 0.0602 1.0000 Uiso
H273 H 0.8822 0.5943 0.3212 0.0602 1.0000 Uiso
H281 H 1.0325 0.6440 0.4296 0.0568 1.0000 Uiso
H282 H 1.0568 0.5324 0.4262 0.0568 1.0000 Uiso
H283 H 1.0213 0.5460 0.4623 0.0568 1.0000 Uiso
H291 H 0.9829 0.6593 0.3125 0.0748 1.0000 Uiso
H292 H 1.0049 0.5468 0.3068 0.0748 1.0000 Uiso
H293 H 0.9360 0.5741 0.2655 0.0748 1.0000 Uiso
H301 H 0.85250 0.2116 0.20870 0.0302 1.0000 Uiso
H302 H 0.81839 0.3187 0.19840 0.0302 1.0000 Uiso
H311 H 0.76356 0.3444 0.23997 0.0297 1.0000 Uiso
H312 H 0.72542 0.2514 0.24283 0.0297 1.0000 Uiso
H331 H 0.78818 0.4326 0.3397 0.0356 1.0000 Uiso
H341 H 0.8326 0.4226 0.4538 0.0410 1.0000 Uiso
H351 H 0.86824 0.2613 0.5063 0.0384 1.0000 Uiso
H361 H 0.86594 0.1198 0.44483 0.0328 1.0000 Uiso
C100 C 1.00000 0.2815 0.25000 0.124 1.0000 Uiso
Cl101 Cl 0.9603 0.1839 0.2188 0.0860 0.5000 Uiso
Cl102 Cl 0.94198 0.3201 0.18805 0.0857 0.5000 Uiso
H1001 H 1.03648 0.2869 0.24976 0.0642 0.5000 Uiso
H1002 H 1.00743 0.3048 0.29240 0.0642 0.5000 Uiso

loop_
_atom_site_aniso_label
_atom_site_aniso_U_11
_atom_site_aniso_U_22
_atom_site_aniso_U_33
_atom_site_aniso_U_23
_atom_site_aniso_U_13
_atom_site_aniso_U_12
Ti1 0.0235(3) 0.0174(3) 0.0194(3) 0.0011(3) 0.0109(3) 0.0004(3)
Cl1 0.0253(5) 0.0245(4) 0.0303(5) -0.0010(4) 0.0143(4) -0.0028(3)
Cl2 0.0337(5) 0.0269(5) 0.0307(5) 0.0103(4) 0.0134(4) 0.0020(4)
N1 0.0216(16) 0.0193(15) 0.0200(15) 0.0002(12) 0.0100(13) 0.0012(12)
N2 0.0237(17) 0.0227(16) 0.0245(17) -0.0001(13) 0.0127(14) -0.0012(13)
O1 0.0299(15) 0.0206(13) 0.0230(14) -0.0003(11) 0.0140(12) 0.0023(11)
O2 0.0245(14) 0.0212(13) 0.0258(14) 0.0033(11) 0.0127(12) 0.001(1)
C1 0.030(2) 0.0215(18) 0.025(2) -0.0021(15) 0.0173(17) -0.0026(15)
C2 0.033(2) 0.0231(19) 0.032(2) -0.0036(16) 0.0224(19) -0.0046(16)
C3 0.044(2) 0.027(2) 0.034(2) -0.0072(17) 0.030(2) -0.0042(18)
C4 0.040(2) 0.027(2) 0.025(2) -0.0031(16) 0.0210(19) -0.0089(17)
C5 0.033(2) 0.0247(18) 0.025(2) -0.0004(16) 0.0162(18) -0.0042(16)
C6 0.030(2) 0.0206(17) 0.0248(19) -0.0018(15) 0.0164(17) -0.0042(15)
C7 0.037(2) 0.029(2) 0.037(2) -0.0009(18) 0.026(2) 0.0074(18)
C8 0.058(3) 0.040(3) 0.061(3) -0.001(2) 0.042(3) 0.017(2)
C9 0.047(3) 0.028(2) 0.046(3) 0.0054(19) 0.029(2) 0.0071(19)
C10 0.032(2) 0.043(3) 0.052(3) 0.001(2) 0.022(2) 0.007(2)
C11 0.050(3) 0.035(2) 0.026(2) -0.0026(18) 0.025(2) -0.004(2)
C12 0.067(3) 0.046(3) 0.043(3) 0.003(2) 0.042(3) -0.001(3)
C13 0.057(3) 0.056(3) 0.027(2) 0.005(2) 0.022(2) 0.002(3)
C14 0.083(4) 0.044(3) 0.033(3) -0.008(2) 0.032(3) -0.015(3)
C15 0.0224(19) 0.0205(17) 0.0183(18) 0.0005(14) 0.0059(15) 0.0009(14)
C16 0.027(2) 0.0219(18) 0.028(2) -0.0013(15) 0.0177(17) -0.0021(15)
C17 0.0224(19) 0.0256(19) 0.030(2) 0.0055(16) 0.0144(17) 0.0026(15)
C18 0.025(2) 0.029(2) 0.026(2) -0.0012(17) 0.0105(17) -0.0012(16)
C19 0.026(2) 0.0249(19) 0.033(2) -0.0018(17) 0.0133(18) -0.0037(16)
C20 0.027(2) 0.0223(18) 0.028(2) 0.0013(15) 0.0160(17) 0.0005(15)
C21 0.025(2) 0.0243(18) 0.0215(18) 0.0023(15) 0.0147(16) 0.0024(14)
C22 0.023(2) 0.033(2) 0.032(2) 0.0079(18) 0.0100(18) 0.0015(16)
C23 0.042(3) 0.047(3) 0.048(3) 0.000(2) 0.011(2) 0.018(2)
C24 0.029(2) 0.048(3) 0.039(3) 0.017(2) 0.013(2) 0.001(2)
C25 0.025(2) 0.046(3) 0.043(3) 0.017(2) 0.008(2) -0.003(2)
C26 0.029(2) 0.026(2) 0.044(3) -0.0010(19) 0.012(2) -0.0052(17)
C27 0.047(3) 0.033(2) 0.059(3) -0.012(2) 0.021(3) -0.005(2)
C28 0.041(3) 0.029(2) 0.075(4) -0.003(3) 0.004(3) -0.010(2)
C29 0.067(4) 0.031(3) 0.076(4) 0.005(3) 0.040(3) -0.011(3)
C30 0.030(2) 0.0201(17) 0.0238(19) 0.0015(15) 0.0175(17) -0.0017(15)
C31 0.028(2) 0.0211(17) 0.024(2) 0.0002(15) 0.0146(17) 0.0044(15)
C32 0.026(2) 0.0233(18) 0.0246(19) -0.0008(15) 0.0171(17) 0.0008(15)
C33 0.029(2) 0.0258(19) 0.029(2) -0.0036(16) 0.0161(18) 0.0031(16)
C34 0.037(2) 0.036(2) 0.028(2) -0.0090(18) 0.0197(19) 0.0003(18)
C35 0.032(2) 0.040(2) 0.0209(19) -0.0015(17) 0.0145(18) 0.0015(18)
C36 0.027(2) 0.032(2) 0.0209(19) 0.0013(16) 0.0122(17) -0.0021(16)

loop_
_atom_type_symbol
_atom_type_scat_dispersion_real
_atom_type_scat_dispersion_imag
_atom_type_scat_Cromer_Mann_a1
_atom_type_scat_Cromer_Mann_b1
_atom_type_scat_Cromer_Mann_a2
_atom_type_scat_Cromer_Mann_b2
_atom_type_scat_Cromer_Mann_a3
_atom_type_scat_Cromer_Mann_b3
_atom_type_scat_Cromer_Mann_a4
_atom_type_scat_Cromer_Mann_b4
_atom_type_scat_Cromer_Mann_c
_atom_type_scat_source
C 0.0033 0.0016 2.3100 20.8439 1.0200 10.2075 1.5886 0.5687 0.8650 51.6512 0.2156 International_Tables_Vol_IV_Table_2.2B
H 0.0000 0.0000 0.4930 10.5109 0.3229 26.1257 0.1402 3.1424 0.0408 57.7998 0.0030 International_Tables_Vol_IV_Table_2.2B
N 0.0061 0.0033 12.2126 0.0057 3.1322 9.8933 2.0125 28.9975 1.1663 0.5826 -11.5290 International_Tables_Vol_IV_Table_2.2B
O 0.0106 0.0060 3.0485 13.2771 2.2868 5.7011 1.5463 0.3239 0.8670 32.9089 0.2508 International_Tables_Vol_IV_Table_2.2B
Cl 0.1484 0.1585 11.4604 0.0104 7.1964 1.1662 6.2556 18.5194 1.6455 47.7784 -9.5574 International_Tables_Vol_IV_Table_2.2B
Ti 0.2776 0.4457 9.7595 7.8508 7.3558 0.5000 1.6991 35.6338 1.9021 116.1050 1.2807 International_Tables_Vol_IV_Table_2.2B

loop_
_geom_angle_atom_site_label_1
_geom_angle_atom_site_label_2
_geom_angle_atom_site_label_3
_geom_angle
_geom_angle_publ_flag
Cl1 Ti1 Cl2 90.96(4) yes
Cl1 Ti1 N1 85.15(9) yes
Cl2 Ti1 N1 174.51(9) yes
Cl1 Ti1 N2 80.23(9) yes
Cl2 Ti1 N2 99.8(1) yes
N1 Ti1 N2 75.75(12) yes
Cl1 Ti1 O1 95.9(1) yes
Cl2 Ti1 O1 101.59(9) yes
N1 Ti1 O1 82.71(12) yes
N2 Ti1 O1 158.34(13) yes
Cl1 Ti1 O2 162.4(1) yes
Cl2 Ti1 O2 96.59(9) yes
N1 Ti1 O2 86.11(12) yes
N2 Ti1 O2 82.78(13) yes
O1 Ti1 O2 98.11(13) yes
Ti1 N1 C15 111.7(2) yes
Ti1 N1 C30 110.5(2) yes
C15 N1 C30 108.2(3) yes
Ti1 N1 C31 109.2(2) yes
C15 N1 C31 107.6(3) yes
C30 N1 C31 109.6(3) yes
Ti1 N2 C32 116.7(3) yes
Ti1 N2 C36 124.2(3) yes
C32 N2 C36 118.5(4) yes
Ti1 O1 C1 144.8(3) yes
Ti1 O2 C16 136.7(3) yes
O1 C1 C2 120.8(4) yes
O1 C1 C6 117.8(3) yes
C2 C1 C6 121.4(4) yes
C1 C2 C3 116.2(4) yes
C1 C2 C7 121.1(4) yes
C3 C2 C7 122.7(4) yes
C2 C3 C4 124.0(4) yes
C2 C3 H31 117.9(2) no
C4 C3 H31 118.1(2) no
C3 C4 C5 117.9(4) yes
C3 C4 C11 119.1(4) yes
C5 C4 C11 123.0(4) yes
C4 C5 C6 120.9(4) yes
C4 C5 H51 119.5(3) no
C6 C5 H51 119.6(2) no
C1 C6 C5 119.3(4) yes
C1 C6 C15 120.9(3) yes
C5 C6 C15 119.7(4) yes
C2 C7 C8 111.4(4) yes
C2 C7 C9 110.3(4) yes
C8 C7 C9 107.9(4) yes
C2 C7 C10 109.7(4) yes
C8 C7 C10 107.6(4) yes
C9 C7 C10 109.8(4) yes
C4 C11 C12 108.7(4) yes
C4 C11 C13 112.2(4) yes
C12 C11 C13 108.7(4) yes
C4 C11 C14 109.3(4) yes
C12 C11 C14 109.6(4) yes
C13 C11 C14 108.2(5) yes
N1 C15 C6 114.6(3) yes
O2 C16 C17 122.9(4) yes
O2 C16 C21 116.5(4) yes
C17 C16 C21 120.7(4) yes
C16 C17 C18 116.5(4) yes
C16 C17 C22 123.0(4) yes
C18 C17 C22 120.6(4) yes
C17 C18 C19 124.2(4) yes
C18 C19 C20 117.1(4) yes
C18 C19 C26 122.9(4) yes
C20 C19 C26 119.9(4) yes
C19 C20 C21 120.7(4) yes
C16 C21 C20 120.5(4) yes
C16 C21 C30 118.4(3) yes
C20 C21 C30 120.9(3) yes
C17 C22 C23 111.3(4) yes
C17 C22 C24 109.3(4) yes
C23 C22 C24 109.3(4) yes
C17 C22 C25 111.7(4) yes
C23 C22 C25 107.0(4) yes
C24 C22 C25 108.2(4) yes
C19 C26 C27 108.9(4) yes
C19 C26 C28 112.3(4) yes
C27 C26 C28 107.9(5) yes
C19 C26 C29 109.4(4) yes
C27 C26 C29 109.4(5) yes
C28 C26 C29 108.9(5) yes
N1 C30 C21 115.2(3) yes
N1 C31 C32 111.1(3) yes
N2 C32 C31 115.2(3) yes
N2 C32 C33 122.3(4) yes
C31 C32 C33 122.3(4) yes
C32 C33 C34 118.8(4) yes
C33 C34 C35 119.2(4) yes
C34 C35 C36 118.5(4) yes
N2 C36 C35 122.6(4) yes
Cl101 C100 Cl102 73.7(3) yes

loop_
_geom_bond_atom_site_label_1
_geom_bond_atom_site_label_2
_geom_bond_distance
_geom_bond_publ_flag
Ti1 Cl1 2.3929(12) yes
Ti1 Cl2 2.2840(12) yes
Ti1 N1 2.260(3) yes
Ti1 N2 2.199(3) yes
Ti1 O1 1.807(3) yes
Ti1 O2 1.843(3) yes
N1 C15 1.505(5) yes
N1 C30 1.500(5) yes
N1 C31 1.476(5) yes
N2 C32 1.346(5) yes
N2 C36 1.342(5) yes
O1 C1 1.353(5) yes
O2 C16 1.351(5) yes
C1 C2 1.413(6) yes
C1 C6 1.401(6) yes
C2 C3 1.387(6) yes
C2 C7 1.537(6) yes
C3 C4 1.391(7) yes
C4 C5 1.391(6) yes
C4 C11 1.544(6) yes
C5 C6 1.391(6) yes
C6 C15 1.515(6) yes
C7 C8 1.537(6) yes
C7 C9 1.538(7) yes
C7 C10 1.532(7) yes
C11 C12 1.532(7) yes
C11 C13 1.525(8) yes
C11 C14 1.536(7) yes
C16 C17 1.404(6) yes
C16 C21 1.404(6) yes
C17 C18 1.404(6) yes
C17 C22 1.535(6) yes
C18 C19 1.392(6) yes
C19 C20 1.405(6) yes
C19 C26 1.538(6) yes
C20 C21 1.386(5) yes
C21 C30 1.500(6) yes
C22 C23 1.545(7) yes
C22 C24 1.527(7) yes
C22 C25 1.535(6) yes
C26 C27 1.533(7) yes
C26 C28 1.525(7) yes
C26 C29 1.534(8) yes
C31 C32 1.501(5) yes
C32 C33 1.387(6) yes
C33 C34 1.382(6) yes
C34 C35 1.394(7) yes
C35 C36 1.385(6) yes
C100 Cl101 1.592(1) yes
C100 Cl102 1.589(1) yes
